data_7237669
loop_
_publ_author_name
'Yan, Qi-Long'
'Yang, Zhijian'
'Zhang, Xue-Xue'
'Lyu, Jie-Yao'
'He, Wei'
'Huang, Shi'
'Liu, Pei-Jin'
'Zhang, Chaoyang'
'Zhang, Qing-Hua'
'He, Guo-Qiang'
'Nie, Fu-De'

_publ_section_title
;
 High density assembly of energetic molecules under the constraint of
 defected 2D materials
;
_journal_issue 30
_journal_name_full 'Journal of Materials Chemistry A'
_journal_page_first 17806
_journal_paper_doi 10.1039/C9TA03990B
_journal_volume 7
_journal_year 2019
_chemical_formula_moiety 'C4 H8 N8 O8'
_chemical_formula_sum 'C4 H8 N8 O8'
_chemical_formula_weight 296.18
_space_group_crystal_system monoclinic
_space_group_IT_number 14
_space_group_name_Hall '-P 2yn'
_space_group_name_H-M_alt 'P 1 21/n 1'
_atom_sites_solution_hydrogens difmap
_atom_sites_solution_primary dual
_audit_creation_date 2018-05-18
_audit_creation_method
;
Olex2 1.2-beta
(compiled 2018.04.18 svn.r3501 for OlexSys, GUI svn.r5488)
;
_audit_update_record
;
2018-06-20 deposited with the CCDC.	2019-07-22 downloaded from the CCDC.
;
_cell_angle_alpha 90
_cell_angle_beta 102.50(2)
_cell_angle_gamma 90
_cell_formula_units_Z 2
_cell_length_a 6.527(5)
_cell_length_b 10.926(7)
_cell_length_c 7.335(5)
_cell_measurement_reflns_used 263
_cell_measurement_temperature 173
_cell_measurement_theta_max 26.25
_cell_measurement_theta_min 3.73
_cell_volume 510.7(6)
_computing_molecular_graphics 'Olex2 (Dolomanov et al., 2009)'
_computing_publication_material 'Olex2 (Dolomanov et al., 2009)'
_computing_structure_refinement 'ShelXL (Sheldrick, 2015)'
_computing_structure_solution 'ShelXT (Sheldrick, 2015)'
_diffrn_ambient_temperature 173
_diffrn_measured_fraction_theta_full 0.993
_diffrn_measured_fraction_theta_max 0.987
_diffrn_measurement_device_type 'CCD area detector'
_diffrn_measurement_method 'phi and omega scans'
_diffrn_radiation_monochromator graphite
_diffrn_radiation_type MoK\a
_diffrn_radiation_wavelength 0.71073
_diffrn_reflns_av_R_equivalents 0.0338
_diffrn_reflns_av_unetI/netI 0.0325
_diffrn_reflns_Laue_measured_fraction_full 0.993
_diffrn_reflns_Laue_measured_fraction_max 0.987
_diffrn_reflns_limit_h_max 6
_diffrn_reflns_limit_h_min -8
_diffrn_reflns_limit_k_max 12
_diffrn_reflns_limit_k_min -14
_diffrn_reflns_limit_l_max 9
_diffrn_reflns_limit_l_min -9
_diffrn_reflns_number 4318
_diffrn_reflns_point_group_measured_fraction_full 0.993
_diffrn_reflns_point_group_measured_fraction_max 0.987
_diffrn_reflns_theta_full 25.242
_diffrn_reflns_theta_max 27.767
_diffrn_reflns_theta_min 3.402
_exptl_absorpt_coefficient_mu 0.183
_exptl_absorpt_correction_T_max 0.7456
_exptl_absorpt_correction_T_min 0.6689
_exptl_absorpt_correction_type multi-scan
_exptl_absorpt_process_details
;
SADABS-2014/5 (Bruker,2014/5) was used for absorption correction.
wR2(int) was 0.0882 before and 0.0489 after correction.
The Ratio of minimum to maximum transmission is 0.8971.
The \l/2 correction factor is 0.00150.
;
_exptl_crystal_colour 'metallic dark white'
_exptl_crystal_colour_lustre metallic
_exptl_crystal_colour_modifier dark
_exptl_crystal_colour_primary white
_exptl_crystal_density_diffrn 1.926
_exptl_crystal_description block
_exptl_crystal_F_000 304
_exptl_crystal_size_max 0.3
_exptl_crystal_size_mid 0.3
_exptl_crystal_size_min 0.3
_refine_diff_density_max 0.275
_refine_diff_density_min -0.374
_refine_diff_density_rms 0.097
_refine_ls_extinction_method none
_refine_ls_goodness_of_fit_ref 1.112
_refine_ls_hydrogen_treatment refall
_refine_ls_matrix_type full
_refine_ls_number_parameters 107
_refine_ls_number_reflns 1193
_refine_ls_number_restraints 0
_refine_ls_restrained_S_all 1.112
_refine_ls_R_factor_all 0.0434
_refine_ls_R_factor_gt 0.0385
_refine_ls_shift/su_max 0.000
_refine_ls_shift/su_mean 0.000
_refine_ls_structure_factor_coef Fsqd
_refine_ls_weighting_details
;
 w=1/[\s^2^(Fo^2^)+(0.0617P)^2^+0.0840P]
 where P=(Fo^2^+2Fc^2^)/3
;
_refine_ls_weighting_scheme calc
_refine_ls_wR_factor_gt 0.1013
_refine_ls_wR_factor_ref 0.1071
_reflns_Friedel_coverage 0.000
_reflns_number_gt 1060
_reflns_number_total 1193
_reflns_threshold_expression 'I > 2\s(I)'
_cod_data_source_file c9ta03990b2.cif
_cod_data_source_block 1
_cod_original_cell_volume 510.6(6)
_cod_database_code 7237669
_shelxl_version_number 2013-2
_shelx_space_group_comment
;
The symmetry employed for this shelxl refinement is uniquely defined
by the following loop, which should always be used as a source of
symmetry information in preference to the above space-group names.
They are only intended as comments.
;
_shelx_estimated_absorpt_t_max 0.947
_shelx_estimated_absorpt_t_min 0.947
_olex2_refinement_description
;
;
_olex2_submission_special_instructions 'No special instructions were received'

loop_
_space_group_symop_operation_xyz
'x, y, z'
'-x+1/2, y+1/2, -z+1/2'
'-x, -y, -z'
'x-1/2, -y-1/2, z-1/2'

loop_
_atom_site_label
_atom_site_type_symbol
_atom_site_fract_x
_atom_site_fract_y
_atom_site_fract_z
_atom_site_U_iso_or_equiv
_atom_site_adp_type
_atom_site_occupancy
_atom_site_site_symmetry_order
_atom_site_calc_flag
O001 O 0.77207(18) 0.72026(10) 0.43572(15) 0.0266(3) Uani 1 1 d
O002 O 0.64141(19) 0.74814(10) 0.68298(16) 0.0301(3) Uani 1 1 d
O003 O 0.77322(19) 0.57105(10) 0.07676(15) 0.0302(3) Uani 1 1 d
O004 O 0.96582(17) 0.43907(10) 0.26267(16) 0.0290(3) Uani 1 1 d
N005 N 0.48147(17) 0.62318(9) 0.46050(14) 0.0153(3) Uani 1 1 d
N006 N 0.64280(18) 0.47409(10) 0.29360(15) 0.0185(3) Uani 1 1 d
N007 N 0.64070(19) 0.70353(9) 0.53009(16) 0.0187(3) Uani 1 1 d
N008 N 0.8029(2) 0.49789(10) 0.20657(16) 0.0206(3) Uani 1 1 d
C009 C 0.4783(2) 0.56515(12) 0.28071(18) 0.0174(3) Uani 1 1 d
C00A C 0.3093(2) 0.61587(12) 0.55269(18) 0.0176(3) Uani 1 1 d
H00A H 0.339(3) 0.5243(15) 0.242(2) 0.022(4) Uiso 1 1 d
H00C H 0.284(3) 0.6896(15) 0.600(2) 0.016(4) Uiso 1 1 d
H00B H 0.500(3) 0.6231(15) 0.191(2) 0.019(4) Uiso 1 1 d
H00D H 0.193(3) 0.5910(15) 0.463(2) 0.017(4) Uiso 1 1 d

loop_
_atom_site_aniso_label
_atom_site_aniso_U_11
_atom_site_aniso_U_22
_atom_site_aniso_U_33
_atom_site_aniso_U_23
_atom_site_aniso_U_13
_atom_site_aniso_U_12
O001 0.0231(6) 0.0286(6) 0.0300(6) 0.0032(4) 0.0098(4) -0.0083(4)
O002 0.0328(7) 0.0296(6) 0.0279(6) -0.0135(4) 0.0063(5) -0.0090(5)
O003 0.0405(7) 0.0302(6) 0.0243(5) 0.0030(4) 0.0165(5) -0.0031(5)
O004 0.0170(6) 0.0368(6) 0.0351(6) -0.0027(4) 0.0098(4) 0.0006(4)
N005 0.0139(6) 0.0149(5) 0.0173(5) -0.0020(4) 0.0040(4) -0.0022(4)
N006 0.0186(6) 0.0195(5) 0.0191(5) 0.0020(4) 0.0079(4) 0.0018(4)
N007 0.0181(6) 0.0151(5) 0.0223(6) 0.0007(4) 0.0028(4) -0.0019(4)
N008 0.0217(7) 0.0221(6) 0.0199(5) -0.0055(4) 0.0085(4) -0.0050(5)
C009 0.0184(7) 0.0183(6) 0.0147(6) 0.0000(4) 0.0020(5) 0.0011(5)
C00A 0.0164(7) 0.0173(6) 0.0193(6) 0.0006(5) 0.0045(5) 0.0017(5)

loop_
_atom_type_symbol
_atom_type_description
_atom_type_scat_dispersion_real
_atom_type_scat_dispersion_imag
_atom_type_scat_source
C C 0.0033 0.0016 'International Tables Vol C Tables 4.2.6.8 and 6.1.1.4'
H H 0.0000 0.0000 'International Tables Vol C Tables 4.2.6.8 and 6.1.1.4'
N N 0.0061 0.0033 'International Tables Vol C Tables 4.2.6.8 and 6.1.1.4'
O O 0.0106 0.0060 'International Tables Vol C Tables 4.2.6.8 and 6.1.1.4'

loop_
_geom_angle_atom_site_label_1
_geom_angle_atom_site_label_2
_geom_angle_atom_site_label_3
_geom_angle
_geom_angle_site_symmetry_1
_geom_angle_site_symmetry_3
N007 N005 C009 118.40(11) . .
N007 N005 C00A 117.92(11) . .
C00A N005 C009 122.88(11) . .
N008 N006 C009 118.04(11) . .
N008 N006 C00A 115.31(11) . 3_666
C009 N006 C00A 122.48(10) . 3_666
O001 N007 N005 116.82(12) . .
O002 N007 O001 126.46(13) . .
O002 N007 N005 116.67(12) . .
O003 N008 O004 125.34(13) . .
O003 N008 N006 118.67(12) . .
O004 N008 N006 115.93(12) . .
N005 C009 H00A 106.4(10) . .
N005 C009 H00B 111.3(10) . .
N006 C009 N005 111.92(11) . .
N006 C009 H00A 109.2(10) . .
N006 C009 H00B 106.6(10) . .
H00A C009 H00B 111.4(14) . .
N005 C00A N006 109.83(11) . 3_666
N005 C00A H00C 110.9(10) . .
N005 C00A H00D 106.8(10) . .
N006 C00A H00C 109.0(10) 3_666 .
N006 C00A H00D 110.4(10) 3_666 .
H00C C00A H00D 109.9(14) . .

loop_
_geom_bond_atom_site_label_1
_geom_bond_atom_site_label_2
_geom_bond_distance
_geom_bond_site_symmetry_2
O001 N007 1.2267(18) .
O002 N007 1.2218(17) .
O003 N008 1.2260(17) .
O004 N008 1.2341(18) .
N005 N007 1.3717(17) .
N005 C009 1.4593(18) .
N005 C00A 1.4334(18) .
N006 N008 1.3625(18) .
N006 C009 1.4516(18) .
N006 C00A 1.4772(18) 3_666
C009 H00A 0.998(19) .
C009 H00B 0.947(16) .
C00A N006 1.4772(18) 3_666
C00A H00C 0.906(17) .
C00A H00D 0.932(17) .
